data_1524297
loop_
_publ_author_name
'Effenberger, H.'

_publ_section_title
;
 Petalit, Li Al Si4 O10: Verfeinerung der Kristallstruktur, Diskussion der
 Raumgruppe und Infrarot-Messung
;
_journal_name_full
;
TMPM. Tschermaks Mineralogische und Petrographische Mitteilungen (1979-)
;
_journal_page_first 129
_journal_page_last 142
_journal_volume 27
_journal_year 1980
_chemical_formula_sum 'Al Li O10 Si4'
_chemical_name_systematic 'Li (Al Si4 O10)'
_space_group_IT_number 13
_symmetry_space_group_name_Hall '-P 2ya'
_symmetry_space_group_name_H-M 'P 1 2/a 1'
_cell_angle_alpha 90
_cell_angle_beta 113.04
_cell_angle_gamma 90
_cell_formula_units_Z 2
_cell_length_a 11.754
_cell_length_b 5.1395
_cell_length_c 7.6296
_cell_volume 424.136
_citation_journal_id_ASTM TTMMDZ
_cod_data_source_file Effenberger_TTMMDZ_1980_294.cif
_cod_data_source_block Al1Li1O10Si4
_cod_original_cell_volume 424.1364
_cod_original_sg_symbol_Hall '-P 2yc (z,y,-x)'
_cod_original_formula_sum 'Al1 Li1 O10 Si4'
_cod_database_code 1524297

loop_
_symmetry_equiv_pos_as_xyz
x,y,z
-x+1/2,y,-z
-x,-y,-z
x-1/2,-y,z

loop_
_atom_site_label
_atom_site_type_symbol
_atom_site_fract_x
_atom_site_fract_y
_atom_site_fract_z
_atom_site_occupancy
_atom_site_U_iso_or_equiv
Li1 Li+1 0.25 0.2582 0 1 0.0
O1 O-2 0 0.5 0.5 1 0.0
Si1 Si+4 0.99816 0.51279 0.28984 1 0.0
O3 O-2 0.09392 0.30163 0.2698 1 0.0
O4 O-2 0.36166 0.53587 0.13425 1 0.0
O6 O-2 0.20741 0.97774 0.13486 1 0.0
O5 O-2 0.03788 0.80112 0.25177 1 0.0
O2 O-2 0.25 0.96385 0.5 1 0.0
Si2 Si+4 0.14775 0.00993 0.28962 1 0.0
Al1 Al+3 0.25 0.75664 0 1 0.0
